data_7114326
loop_
_publ_author_name
'Messori, Luigi'
'Abbate, Francesco'
'Orioli, Pierluigi'
'Tempi, Caterina'
'Marcon, Giordana'

_publ_section_title
;
 Au2trien: a dinuclear gold(iii) complex with unprecedented structural
 features
;
_journal_issue 6
_journal_name_full 'Chemical Communications'
_journal_page_first 612
_journal_paper_doi 10.1039/b111395j
_journal_year 2002
_chemical_formula_sum 'C6 H17 Au2 Cl5 N4 O2'
_chemical_formula_weight 748.42
_chemical_name_common AuTrien
_chemical_name_systematic ?
_space_group_IT_number 14
_symmetry_space_group_name_Hall '-P 2ybc'
_symmetry_space_group_name_H-M 'P 1 21/c 1'
_atom_sites_solution_hydrogens geom
_atom_sites_solution_primary direct
_atom_sites_solution_secondary difmap
_audit_creation_method SHELXL-97
_cell_angle_alpha 90.0(5)
_cell_angle_beta 100.2(5)
_cell_angle_gamma 90.0(5)
_cell_formula_units_Z 4
_cell_length_a 11.504(5)
_cell_length_b 11.909(5)
_cell_length_c 13.031(5)
_cell_measurement_temperature 293(2)
_cell_measurement_theta_max 64.21
_cell_volume 1757(3)
_computing_structure_refinement 'SHELXL-97 (Sheldrick, 1997)'
_computing_structure_solution 'SHELXS-97 (Sheldrick, 1990)'
_diffrn_ambient_temperature 293(2)
_diffrn_measured_fraction_theta_full 0.957
_diffrn_measured_fraction_theta_max 0.957
_diffrn_measurement_device_type 'P4 Siemens'
_diffrn_measurement_method Theta2Theta
_diffrn_radiation_monochromator 'Goebel mirror'
_diffrn_radiation_source 'Rotating anode'
_diffrn_radiation_type CuK\a
_diffrn_radiation_wavelength 1.54180
_diffrn_reflns_av_R_equivalents 0.0531
_diffrn_reflns_av_sigmaI/netI 0.0505
_diffrn_reflns_limit_h_max 1
_diffrn_reflns_limit_h_min -13
_diffrn_reflns_limit_k_max 1
_diffrn_reflns_limit_k_min -13
_diffrn_reflns_limit_l_max 15
_diffrn_reflns_limit_l_min -15
_diffrn_reflns_number 3628
_diffrn_reflns_theta_full 64.22
_diffrn_reflns_theta_max 64.22
_diffrn_reflns_theta_min 3.90
_exptl_absorpt_coefficient_mu 37.982
_exptl_absorpt_correction_type psi-scan
_exptl_absorpt_process_details 'the absorption correction were performed with  the Xprep program'
_exptl_crystal_colour yellow
_exptl_crystal_density_diffrn 2.829
_exptl_crystal_density_method 'not measured'
_exptl_crystal_F_000 1360
_exptl_crystal_size_max 1
_exptl_crystal_size_min 0.8
_refine_diff_density_max 1.748
_refine_diff_density_min -1.834
_refine_diff_density_rms 0.300
_refine_ls_extinction_coef 0.00014(2)
_refine_ls_extinction_expression Fc^*^=kFc[1+0.001xFc^2^\l^3^/sin(2\q)]^-1/4^
_refine_ls_extinction_method SHELXL
_refine_ls_goodness_of_fit_ref 1.023
_refine_ls_hydrogen_treatment mixed
_refine_ls_matrix_type full
_refine_ls_number_parameters 228
_refine_ls_number_reflns 2806
_refine_ls_number_restraints 0
_refine_ls_restrained_S_all 1.023
_refine_ls_R_factor_all 0.0430
_refine_ls_R_factor_gt 0.0392
_refine_ls_shift/su_max 0.893
_refine_ls_shift/su_mean 0.148
_refine_ls_structure_factor_coef Fsqd
_refine_ls_weighting_details 'calc w=1/[\s^2^(Fo^2^)+(0.0592P)^2^+19.2689P] where P=(Fo^2^+2Fc^2^)/3'
_refine_ls_weighting_scheme calc
_refine_ls_wR_factor_gt 0.0983
_refine_ls_wR_factor_ref 0.1014
_reflns_number_gt 2537
_reflns_number_total 2806
_reflns_threshold_expression >2sigma(I)
_cod_data_source_file b111395j.txt
_cod_data_source_block autr_cor
_cod_depositor_comments
;
The following automatic conversions were performed:

'_exptl_absorpt_correction_type' value 'PSI-scan' changed to
'psi-scan' according to
/usr/data/users/saulius/automatic-downloads/retrospective/RSC/lib/dictionaries/cif_core.dic
dictionary named 'cif_core.dic' version 2.4.2 from 2011-04-26.

Automatic conversion script
Id: cif_fix_values 2281 2013-09-26 08:29:07Z andrius 
;
_cod_original_cell_volume 1757.2(13)
_cod_original_sg_symbol_H-M P21/c
_cod_database_code 7114326

loop_
_symmetry_equiv_pos_as_xyz
'x, y, z'
'-x, y+1/2, -z+1/2'
'-x, -y, -z'
'x, -y-1/2, z-1/2'

loop_
_atom_site_label
_atom_site_type_symbol
_atom_site_fract_x
_atom_site_fract_y
_atom_site_fract_z
_atom_site_U_iso_or_equiv
_atom_site_adp_type
_atom_site_occupancy
_atom_site_symmetry_multiplicity
_atom_site_calc_flag
_atom_site_attached_hydrogens
Au1 Au -0.21840(3) 0.05934(3) 0.29225(3) 0.01146(17) Uani 1 1 d 0
Au2 Au 0.05560(3) 0.13027(3) 0.23584(3) 0.01332(17) Uani 1 1 d 0
Cl3 Cl 0.2169(2) 0.0889(3) 0.1631(2) 0.0335(7) Uani 1 1 d 0
Cl2 Cl -0.0721(2) 0.0796(2) 0.08933(19) 0.0282(6) Uani 1 1 d 0
Cl1 Cl -0.0984(2) -0.0942(2) 0.3268(2) 0.0246(6) Uani 1 1 d 0
C6 C -0.1385(9) 0.2831(8) 0.2677(9) 0.019(2) Uani 1 1 d 0
H6A H -0.090(10) 0.346(11) 0.297(9) 0.023 Uiso 1 1 calc 0
H6B H -0.144(10) 0.284(10) 0.193(10) 0.023 Uiso 1 1 calc 0
N10 N 0.1614(8) 0.1737(8) 0.3711(7) 0.0205(19) Uani 1 1 d 0
H10A H 0.190(11) 0.112(11) 0.406(10) 0.025 Uiso 1 1 calc 0
H10B H 0.223(11) 0.215(11) 0.358(9) 0.025 Uiso 1 1 calc 0
C8 C -0.0287(10) 0.1814(10) 0.4246(8) 0.024(2) Uani 1 1 d 0
H8A H -0.018(11) 0.107(11) 0.454(10) 0.028 Uiso 1 1 calc 0
H8B H -0.081(11) 0.223(11) 0.462(10) 0.028 Uiso 1 1 calc 0
C5 C -0.2600(11) 0.2937(9) 0.2945(9) 0.026(2) Uani 1 1 d 0
H5A H -0.255(11) 0.298(11) 0.369(11) 0.031 Uiso 1 1 calc 0
H5B H -0.299(11) 0.361(12) 0.263(10) 0.031 Uiso 1 1 calc 0
N7 N -0.0823(8) 0.1741(7) 0.3112(6) 0.0167(18) Uani 1 1 d 0
N1 N -0.3728(8) -0.0286(8) 0.2810(8) 0.023(2) Uani 1 1 d 0
H1A H -0.375(11) -0.083(12) 0.233(10) 0.028 Uiso 1 1 calc 0
H1B H -0.377(11) -0.062(11) 0.343(11) 0.028 Uiso 1 1 calc 0
N4 N -0.3256(8) 0.1922(7) 0.2522(7) 0.0193(18) Uani 1 1 d 0
C2 C -0.4759(12) 0.0492(12) 0.2516(11) 0.035(3) Uani 1 1 d 0
H2A H -0.542(13) 0.024(13) 0.283(11) 0.042 Uiso 1 1 calc 0
H2B H -0.501(12) 0.050(12) 0.176(12) 0.042 Uiso 1 1 calc 0
C3 C -0.4400(11) 0.1659(11) 0.2898(11) 0.031(3) Uani 1 1 d 0
H3A H -0.428(12) 0.169(12) 0.365(12) 0.037 Uiso 1 1 calc 0
H3B H -0.501(12) 0.220(12) 0.262(10) 0.037 Uiso 1 1 calc 0
C9 C 0.0902(10) 0.2403(9) 0.4356(9) 0.022(2) Uani 1 1 d 0
H9A H 0.080(10) 0.317(11) 0.410(9) 0.026 Uiso 1 1 calc 0
H9B H 0.129(11) 0.242(11) 0.508(10) 0.026 Uiso 1 1 calc 0
Cl4 Cl 0.2645(3) -0.0557(2) 0.4717(2) 0.0358(7) Uani 1 1 d 0
Cl5 Cl -0.3774(3) -0.1577(3) 0.0719(2) 0.0361(7) Uani 1 1 d 0
O1 O -0.3573(9) 0.1209(9) 0.0339(8) 0.051(4) Uani 1.00(3) 1 d 2
O2 O -0.5033(9) -0.1598(9) 0.4066(8) 0.051(4) Uani 1.00(3) 1 d 2
H4 H -0.326(8) 0.196(8) 0.176(8) 0.00(3) Uiso 1.0(3) 1 d 0

loop_
_atom_site_aniso_label
_atom_site_aniso_U_11
_atom_site_aniso_U_22
_atom_site_aniso_U_33
_atom_site_aniso_U_23
_atom_site_aniso_U_13
_atom_site_aniso_U_12
Au1 0.0118(3) 0.0112(2) 0.0113(2) -0.00028(13) 0.00180(16) 0.00025(14)
Au2 0.0139(3) 0.0131(2) 0.0131(2) 0.00231(14) 0.00258(16) 0.00085(15)
Cl3 0.0221(15) 0.0438(16) 0.0384(16) 0.0088(13) 0.0160(12) 0.0138(13)
Cl2 0.0308(16) 0.0406(15) 0.0121(11) -0.0067(11) 0.0009(10) -0.0062(12)
Cl1 0.0294(15) 0.0164(12) 0.0282(13) 0.0034(10) 0.0055(11) 0.0091(10)
C6 0.016(6) 0.010(5) 0.034(6) -0.005(4) 0.009(4) -0.008(4)
N10 0.017(5) 0.023(5) 0.020(5) 0.000(4) -0.002(4) -0.006(4)
C8 0.023(6) 0.037(7) 0.010(5) 0.007(5) 0.002(4) -0.006(5)
C5 0.036(7) 0.016(5) 0.029(6) 0.003(5) 0.011(5) 0.001(5)
N7 0.023(5) 0.012(4) 0.015(4) -0.004(3) 0.002(3) -0.003(3)
N1 0.016(5) 0.028(5) 0.025(5) 0.001(4) 0.002(4) -0.002(4)
N4 0.020(5) 0.020(4) 0.018(5) 0.005(4) 0.003(4) 0.002(4)
C2 0.021(7) 0.044(8) 0.040(8) 0.017(6) 0.004(6) 0.012(6)
C3 0.025(7) 0.033(6) 0.038(7) 0.001(5) 0.015(5) 0.013(5)
C9 0.025(6) 0.016(5) 0.020(6) -0.002(4) -0.005(4) -0.010(4)
Cl4 0.0435(19) 0.0356(16) 0.0272(15) 0.0030(12) 0.0033(13) 0.0122(13)
Cl5 0.0245(16) 0.0414(16) 0.0393(16) -0.0083(13) -0.0029(12) 0.0102(13)
O1 0.046(7) 0.062(7) 0.039(6) 0.000(5) -0.006(5) 0.011(5)
O2 0.057(8) 0.051(6) 0.048(7) 0.011(5) 0.017(5) -0.006(5)

loop_
_atom_type_symbol
_atom_type_description
_atom_type_scat_dispersion_real
_atom_type_scat_dispersion_imag
_atom_type_scat_source
C C 0.0181 0.0091 'International Tables Vol C Tables 4.2.6.8 and 6.1.1.4'
H H 0.0000 0.0000 'International Tables Vol C Tables 4.2.6.8 and 6.1.1.4'
N N 0.0311 0.0180 'International Tables Vol C Tables 4.2.6.8 and 6.1.1.4'
Cl Cl 0.3639 0.7018 'International Tables Vol C Tables 4.2.6.8 and 6.1.1.4'
Au Au -4.4197 7.2980 'International Tables Vol C Tables 4.2.6.8 and 6.1.1.4'
O O 0.0492 0.0322 'International Tables Vol C Tables 4.2.6.8 and 6.1.1.4'

loop_
_geom_angle_atom_site_label_1
_geom_angle_atom_site_label_2
_geom_angle_atom_site_label_3
_geom_angle
N4 Au1 N1 84.2(4)
N4 Au1 N7 85.9(3)
N1 Au1 N7 168.7(4)
N4 Au1 Cl1 176.4(3)
N1 Au1 Cl1 95.2(3)
N7 Au1 Cl1 95.0(2)
N10 Au2 N7 85.2(4)
N10 Au2 Cl2 176.6(3)
N7 Au2 Cl2 91.7(2)
N10 Au2 Cl3 90.5(3)
N7 Au2 Cl3 175.6(2)
Cl2 Au2 Cl3 92.63(11)
C5 C6 N7 109.8(8)
C9 N10 Au2 108.6(7)
N7 C8 C9 109.0(8)
N4 C5 C6 106.2(8)
C8 N7 C6 113.1(8)
C8 N7 Au1 109.1(6)
C6 N7 Au1 104.9(6)
C8 N7 Au2 105.4(6)
C6 N7 Au2 110.5(6)
Au1 N7 Au2 113.9(4)
C2 N1 Au1 109.8(8)
C5 N4 C3 117.6(9)
C5 N4 Au1 107.2(7)
C3 N4 Au1 106.3(7)
N1 C2 C3 109.1(11)
C2 C3 N4 106.6(9)
N10 C9 C8 105.9(8)

loop_
_geom_bond_atom_site_label_1
_geom_bond_atom_site_label_2
_geom_bond_distance
Au1 N4 2.017(9)
Au1 N1 2.045(9)
Au1 N7 2.060(8)
Au1 Cl1 2.287(3)
Au2 N10 2.024(9)
Au2 N7 2.074(8)
Au2 Cl2 2.275(3)
Au2 Cl3 2.282(3)
C6 C5 1.505(15)
C6 N7 1.515(13)
N10 C9 1.500(14)
C8 N7 1.499(13)
C8 C9 1.521(15)
C5 N4 1.479(14)
N1 C2 1.500(15)
N4 C3 1.515(14)
C2 C3 1.509(19)
